data_4134256
loop_
_publ_author_name
'Zhang, Han-Yue'
'Song, Xian-Jiang'
'Cheng, Hao'
'Zeng, Yu-Ling'
'Zhang, Yi'
'Li, Peng-Fei'
'Liao, Wei-Qiang'
'Xiong, Ren-Gen'

_publ_section_title
;
 A Three-Dimensional Lead Halide Perovskite-Related Ferroelectric.
;
_journal_name_full 'Journal of the American Chemical Society'
_journal_paper_doi 10.1021/jacs.0c00375
_journal_year 2020
_chemical_formula_moiety 'C5 H16 N2, 2(Cl)'
_chemical_formula_sum 'C5 H16 Cl2 N2'
_chemical_formula_weight 175.10
_space_group_crystal_system triclinic
_space_group_IT_number 2
_space_group_name_Hall '-P 1'
_space_group_name_H-M_alt 'P -1'
_atom_sites_solution_hydrogens geom
_audit_creation_method SHELXL-2014/7
_cell_angle_alpha 76.351(2)
_cell_angle_beta 82.677(2)
_cell_angle_gamma 84.635(2)
_cell_formula_units_Z 2
_cell_length_a 5.68920(10)
_cell_length_b 7.09760(10)
_cell_length_c 11.5466(3)
_cell_measurement_reflns_used 6135
_cell_measurement_temperature 293(2)
_cell_measurement_theta_max 31.8520
_cell_measurement_theta_min 2.9480
_cell_volume 448.411(16)
_computing_cell_refinement 'CrysAlisPro 1.171.39.46 (Rigaku OD, 2018)'
_computing_data_collection 'CrysAlisPro 1.171.39.46 (Rigaku OD, 2018)'
_computing_data_reduction 'CrysAlisPro 1.171.39.46 (Rigaku OD, 2018)'
_computing_molecular_graphics 'DIAMOND (Brandenburg & Putz, 2005)'
_computing_publication_material 'SHELXL-2014/7 (Sheldrick, 2014)'
_computing_structure_refinement 'SHELXL-2014/7 (Sheldrick, 2014)'
_computing_structure_solution 'SHELXL-2014/7 (Sheldrick, 2014)'
_diffrn_ambient_temperature 293(2)
_diffrn_measured_fraction_theta_full 0.999
_diffrn_measured_fraction_theta_max 1.000
_diffrn_measurement_device_type 'XtaLAB Synergy R, DW system, HyPix'
_diffrn_measurement_method 'four-circle diffractometer'
_diffrn_radiation_type MoK\a
_diffrn_radiation_wavelength 0.71073
_diffrn_reflns_av_R_equivalents 0.0353
_diffrn_reflns_av_unetI/netI 0.0255
_diffrn_reflns_Laue_measured_fraction_full 0.999
_diffrn_reflns_Laue_measured_fraction_max 1.000
_diffrn_reflns_limit_h_max 6
_diffrn_reflns_limit_h_min -7
_diffrn_reflns_limit_k_max 8
_diffrn_reflns_limit_k_min -9
_diffrn_reflns_limit_l_max 14
_diffrn_reflns_limit_l_min -14
_diffrn_reflns_number 6652
_diffrn_reflns_point_group_measured_fraction_full 0.999
_diffrn_reflns_point_group_measured_fraction_max 1.000
_diffrn_reflns_theta_full 25.242
_diffrn_reflns_theta_max 27.243
_diffrn_reflns_theta_min 2.960
_diffrn_source 'Rotating-anode X-ray tube'
_exptl_absorpt_coefficient_mu 0.652
_exptl_absorpt_correction_T_max 0.889
_exptl_absorpt_correction_T_min 0.883
_exptl_absorpt_correction_type multi-scan
_exptl_absorpt_process_details 'CrysAlisPro 1.171.39.46 (Rigaku OD, 2018)'
_exptl_crystal_colour Colourless
_exptl_crystal_density_diffrn 1.297
_exptl_crystal_description Block
_exptl_crystal_F_000 188
_exptl_crystal_size_max 0.190
_exptl_crystal_size_mid 0.190
_exptl_crystal_size_min 0.180
_refine_diff_density_max 0.283
_refine_diff_density_min -0.304
_refine_diff_density_rms 0.056
_refine_ls_extinction_coef 0.65(2)
_refine_ls_extinction_expression Fc^*^=kFc[1+0.001xFc^2^\l^3^/sin(2\q)]^-1/4^
_refine_ls_extinction_method 'SHELXL-2014/7 (Sheldrick 2014'
_refine_ls_goodness_of_fit_ref 1.007
_refine_ls_hydrogen_treatment constr
_refine_ls_matrix_type full
_refine_ls_number_parameters 87
_refine_ls_number_reflns 2006
_refine_ls_number_restraints 0
_refine_ls_restrained_S_all 1.007
_refine_ls_R_factor_all 0.0320
_refine_ls_R_factor_gt 0.0302
_refine_ls_shift/su_max 0.000
_refine_ls_shift/su_mean 0.000
_refine_ls_structure_factor_coef Fsqd
_refine_ls_weighting_details 'w=1/[\s^2^(Fo^2^)+(0.0551P)^2^+0.0957P] where P=(Fo^2^+2Fc^2^)/3'
_refine_ls_weighting_scheme calc
_refine_ls_wR_factor_gt 0.0857
_refine_ls_wR_factor_ref 0.0869
_reflns_Friedel_coverage 0.000
_reflns_number_gt 1858
_reflns_number_total 2006
_reflns_threshold_expression 'I > 2\s(I)'
_cod_data_source_file ja0c00375_si_005.cif
_cod_data_source_block P-1
_cod_database_code 4134256
_shelx_shelxl_version_number 2014/7
_shelx_space_group_comment
;
The symmetry employed for this shelxl refinement is uniquely defined
by the following loop, which should always be used as a source of
symmetry information in preference to the above space-group names.
They are only intended as comments.
;
_shelx_estimated_absorpt_t_min 0.886
_shelx_estimated_absorpt_t_max 0.892

loop_
_space_group_symop_operation_xyz
'x, y, z'
'-x, -y, -z'

loop_
_atom_site_label
_atom_site_type_symbol
_atom_site_fract_x
_atom_site_fract_y
_atom_site_fract_z
_atom_site_U_iso_or_equiv
_atom_site_adp_type
_atom_site_occupancy
_atom_site_site_symmetry_order
_atom_site_calc_flag
_atom_site_refinement_flags_posn
_atom_site_refinement_flags_adp
_atom_site_refinement_flags_occupancy
_atom_site_disorder_assembly
_atom_site_disorder_group
Cl1 Cl 0.26160(6) 0.29000(5) 0.50520(3) 0.03380(15) Uani 1 1 d . . . . .
Cl2 Cl 0.40589(7) 0.28504(5) 0.87770(3) 0.04300(16) Uani 1 1 d . . . . .
N2 N -0.03304(17) 0.19537(15) 0.20241(9) 0.0241(2) Uani 1 1 d . . . . .
N1 N 0.2902(2) -0.26830(15) 0.35914(10) 0.0291(3) Uani 1 1 d . . . . .
H1A H 0.3531 -0.3058 0.2929 0.044 Uiso 1 1 calc R U . . .
H1B H 0.1603 -0.3315 0.3896 0.044 Uiso 1 1 calc R U . . .
H1C H 0.3951 -0.2949 0.4127 0.044 Uiso 1 1 calc R U . . .
C2 C 0.0793(2) -0.00873(18) 0.22530(12) 0.0279(3) Uani 1 1 d . . . . .
H2B H 0.1793 -0.0266 0.1536 0.034 Uiso 1 1 calc R U . . .
H2A H -0.0450 -0.0990 0.2406 0.034 Uiso 1 1 calc R U . . .
C3 C -0.1987(2) 0.2299(2) 0.30873(12) 0.0338(3) Uani 1 1 d . . . . .
H3A H -0.2969 0.1221 0.3382 0.051 Uiso 1 1 calc R U . . .
H3B H -0.2971 0.3469 0.2852 0.051 Uiso 1 1 calc R U . . .
H3C H -0.1080 0.2429 0.3707 0.051 Uiso 1 1 calc R U . . .
C1 C 0.2272(2) -0.05777(18) 0.32982(12) 0.0315(3) Uani 1 1 d . . . . .
H1E H 0.3705 0.0126 0.3091 0.038 Uiso 1 1 calc R U . . .
H1D H 0.1380 -0.0194 0.3989 0.038 Uiso 1 1 calc R U . . .
C4 C -0.1705(3) 0.2207(2) 0.09600(12) 0.0356(3) Uani 1 1 d . . . . .
H4A H -0.0624 0.2124 0.0261 0.053 Uiso 1 1 calc R U . . .
H4B H -0.2567 0.3455 0.0831 0.053 Uiso 1 1 calc R U . . .
H4C H -0.2799 0.1204 0.1110 0.053 Uiso 1 1 calc R U . . .
C5 C 0.1493(2) 0.3436(2) 0.17408(13) 0.0339(3) Uani 1 1 d . . . . .
H5A H 0.2360 0.3301 0.2420 0.051 Uiso 1 1 calc R U . . .
H5B H 0.0718 0.4715 0.1559 0.051 Uiso 1 1 calc R U . . .
H5C H 0.2569 0.3240 0.1062 0.051 Uiso 1 1 calc R U . . .

loop_
_atom_site_aniso_label
_atom_site_aniso_U_11
_atom_site_aniso_U_22
_atom_site_aniso_U_33
_atom_site_aniso_U_23
_atom_site_aniso_U_13
_atom_site_aniso_U_12
Cl1 0.0316(2) 0.0327(2) 0.0357(2) -0.00300(14) -0.00729(14) -0.00222(14)
Cl2 0.0483(3) 0.0421(2) 0.0347(2) -0.00981(16) 0.00424(15) 0.00774(16)
N2 0.0233(5) 0.0249(5) 0.0224(5) -0.0029(4) -0.0030(4) 0.0013(4)
N1 0.0312(6) 0.0265(5) 0.0268(5) -0.0015(4) -0.0048(4) 0.0031(4)
C2 0.0300(6) 0.0248(6) 0.0298(6) -0.0073(5) -0.0083(5) 0.0040(5)
C3 0.0272(6) 0.0402(7) 0.0298(7) -0.0057(5) 0.0037(5) 0.0044(5)
C1 0.0346(7) 0.0245(6) 0.0367(7) -0.0062(5) -0.0139(5) 0.0026(5)
C4 0.0382(7) 0.0384(7) 0.0304(7) -0.0049(6) -0.0151(6) 0.0045(6)
C5 0.0338(7) 0.0315(7) 0.0333(7) -0.0008(5) -0.0001(5) -0.0080(5)

loop_
_atom_type_symbol
_atom_type_description
_atom_type_scat_dispersion_real
_atom_type_scat_dispersion_imag
_atom_type_scat_source
C C 0.0033 0.0016 'International Tables Vol C Tables 4.2.6.8 and 6.1.1.4'
H H 0.0000 0.0000 'International Tables Vol C Tables 4.2.6.8 and 6.1.1.4'
Cl Cl 0.1484 0.1585 'International Tables Vol C Tables 4.2.6.8 and 6.1.1.4'
N N 0.0061 0.0033 'International Tables Vol C Tables 4.2.6.8 and 6.1.1.4'

loop_
_geom_angle_atom_site_label_1
_geom_angle_atom_site_label_2
_geom_angle_atom_site_label_3
_geom_angle
_geom_angle_site_symmetry_1
_geom_angle_site_symmetry_3
_geom_angle_publ_flag
C5 N2 C3 108.19(10) . . ?
C5 N2 C2 111.85(10) . . ?
C3 N2 C2 111.44(10) . . ?
C5 N2 C4 108.82(10) . . ?
C3 N2 C4 109.48(10) . . ?
C2 N2 C4 107.02(9) . . ?
N2 C2 C1 113.77(10) . . ?
N1 C1 C2 109.36(10) . . ?

loop_
_geom_bond_atom_site_label_1
_geom_bond_atom_site_label_2
_geom_bond_distance
_geom_bond_site_symmetry_2
_geom_bond_publ_flag
N2 C5 1.4982(16) . ?
N2 C3 1.5032(16) . ?
N2 C2 1.5053(15) . ?
N2 C4 1.5058(15) . ?
N1 C1 1.4723(16) . ?
C2 C1 1.5139(17) . ?
